data_4313011
loop_
_publ_author_name
'Lionel Dubois'
'Dao-Feng Xiang'
'Xian-Shi Tan'
'Jacques P\'ecaut'
'Peter Jones'
'St\'ephane Baudron'
'Laurent Le Pape'
'Jean-Marc Latour'
'Carole Baffert'
'Sylvie Chardon-Noblat'
'Marie-No\"elle Collomb'
'Alain Deronzier'

_publ_section_title
;
 Binuclear Manganese Compounds of Potential Biological Significance. 1.
 Syntheses and Structural, Magnetic, and Electrochemical Properties of
 Dimanganese(II) and -(II,III) Complexes of a Bridging Unsymmetrical
 Phenolate Ligand
;
_journal_name_full 'Inorganic Chemistry'
_journal_page_first 750
_journal_page_last 760
_journal_paper_doi 10.1021/ic020354m
_journal_volume 42
_journal_year 2003
_chemical_formula_sum 'C39.25 H45 Cl Mn2 N5 O10.25'
_chemical_formula_weight 896.13
_chemical_name_systematic
;
  ?
;
_space_group_IT_number 14
_symmetry_cell_setting monoclinic
_symmetry_space_group_name_Hall '-P 2ybc'
_symmetry_space_group_name_H-M 'P 1 21/c 1'
_atom_sites_solution_hydrogens geom
_atom_sites_solution_primary direct
_atom_sites_solution_secondary difmap
_audit_creation_method SHELXL
_cell_angle_alpha 90.00
_cell_angle_beta 97.5310(10)
_cell_angle_gamma 90.00
_cell_formula_units_Z 4
_cell_length_a 10.9215(6)
_cell_length_b 20.2318(12)
_cell_length_c 19.1354(12)
_cell_measurement_temperature 298(2)
_cell_volume 4191.7(4)
_computing_cell_refinement 'Siemens XSCANS'
_computing_data_collection 'Siemens XSCANS'
_computing_data_reduction 'Siemens SHELXTL'
_computing_molecular_graphics 'Siemens SHELXTL'
_computing_publication_material 'Siemens SHELXTL'
_computing_structure_refinement 'SHELXL-93 (Sheldrick, 1993)'
_computing_structure_solution 'SHELXS-86 (Sheldrick, 1990)'
_diffrn_ambient_temperature 298(2)
_diffrn_measurement_device 'Siemens P4'
_diffrn_measurement_method '\w scans'
_diffrn_radiation_monochromator graphite
_diffrn_radiation_source 'fine-focus sealed tube'
_diffrn_radiation_type MoK\a
_diffrn_radiation_wavelength 0.71073
_diffrn_reflns_av_R_equivalents 0.0351
_diffrn_reflns_av_sigmaI/netI 0.0629
_diffrn_reflns_limit_h_max 13
_diffrn_reflns_limit_h_min -14
_diffrn_reflns_limit_k_max 27
_diffrn_reflns_limit_k_min -25
_diffrn_reflns_limit_l_max 19
_diffrn_reflns_limit_l_min -25
_diffrn_reflns_number 27002
_diffrn_reflns_theta_max 29.01
_diffrn_reflns_theta_min 1.47
_exptl_absorpt_coefficient_mu 0.728
_exptl_absorpt_correction_type none
_exptl_crystal_density_diffrn 1.420
_exptl_crystal_F_000 1858
_exptl_crystal_size_max 0.5
_exptl_crystal_size_mid 0.3
_exptl_crystal_size_min 0.1
_refine_diff_density_max 0.676
_refine_diff_density_min -0.384
_refine_diff_density_rms 0.111
_refine_ls_extinction_method none
_refine_ls_goodness_of_fit_all 0.974
_refine_ls_goodness_of_fit_obs 1.187
_refine_ls_matrix_type full
_refine_ls_number_parameters 557
_refine_ls_number_reflns 10220
_refine_ls_number_restraints 0
_refine_ls_restrained_S_all 0.974
_refine_ls_restrained_S_obs 1.187
_refine_ls_R_factor_all 0.0931
_refine_ls_R_factor_obs 0.0430
_refine_ls_shift/esd_max 0.129
_refine_ls_shift/esd_mean 0.004
_refine_ls_structure_factor_coef Fsqd
_refine_ls_weighting_details 'w=1/[\s^2^(Fo^2^)+(0.0746P)^2^+0.0000P] where P=(Fo^2^+2Fc^2^)/3'
_refine_ls_weighting_scheme calc
_refine_ls_wR_factor_all 0.1386
_refine_ls_wR_factor_obs 0.1224
_reflns_number_observed 5596
_reflns_number_total 10220
_reflns_observed_criterion >2sigma(I)
_cod_data_source_file ic020354m_1.cif
_cod_data_source_block 1(CH3OH)
_cod_depositor_comments
;
The following automatic conversions were performed:

'_symmetry_cell_setting' value 'Monoclinic' changed to 'monoclinic'
according to the built-in table from CIF Core dictionary named
'cif_core.dic' version 2.4.1 from 2010-06-29.

Automatic conversion script
Id: cif_fix_values 1646 2011-03-28 12:23:43Z adriana 

The following automatic conversions were performed:

'_refine_ls_weighting_scheme' value 'calc
w=1/[\s^2^(Fo^2^)+(0.0746P)^2^+0.0000P] where P=(Fo^2^+2Fc^2^)/3' was
changed to 'calc'. New tag '_refine_ls_weighting_details' was
created. The value of the new tag was set to
'w=1/[\s^2^(Fo^2^)+(0.0746P)^2^+0.0000P] where P=(Fo^2^+2Fc^2^)/3'.

Automatic conversion script
Id: cif_fix_values 3143 2015-03-26 13:38:13Z robertas 
;
_cod_database_code 4313011

loop_
_symmetry_equiv_pos_as_xyz
'x, y, z'
'-x, y+1/2, -z+1/2'
'-x, -y, -z'
'x, -y-1/2, z-1/2'

loop_
_atom_site_aniso_label
_atom_site_aniso_U_11
_atom_site_aniso_U_22
_atom_site_aniso_U_33
_atom_site_aniso_U_23
_atom_site_aniso_U_13
_atom_site_aniso_U_12
Mn1 0.04799(9) 0.03797(8) 0.03635(8) 0.00051(7) -0.00301(7) -0.00138(8)
Mn2 0.04326(8) 0.03633(8) 0.03911(9) 0.00000(7) -0.00429(7) -0.00395(7)
O1 0.0481(4) 0.0378(4) 0.0339(4) -0.0023(3) -0.0087(3) -0.0012(3)
O2 0.0556(4) 0.0498(4) 0.0755(6) 0.0021(4) 0.0045(4) -0.0083(4)
O3 0.0592(5) 0.0450(4) 0.0810(6) 0.0097(4) -0.0078(4) -0.0139(4)
O4 0.0783(5) 0.0598(5) 0.0439(4) -0.0063(4) 0.0066(4) 0.0024(5)
O5 0.0802(5) 0.0655(5) 0.0381(4) -0.0041(4) -0.0078(4) 0.0072(5)
O6 0.0617(5) 0.0728(5) 0.0654(5) -0.0035(5) -0.0249(4) -0.0072(5)
N1 0.0558(5) 0.0379(4) 0.0352(5) 0.0080(4) 0.0034(4) 0.0026(4)
N2 0.0615(6) 0.0437(5) 0.0501(6) -0.0020(4) 0.0033(5) 0.0014(5)
N3 0.0473(5) 0.0520(5) 0.0414(5) 0.0063(4) 0.0044(4) -0.0029(4)
N4 0.0411(4) 0.0376(4) 0.0321(4) 0.0015(4) -0.0015(4) -0.0007(4)
N5 0.0416(5) 0.0508(5) 0.0451(5) 0.0016(4) 0.0052(4) -0.0051(4)
C1 0.0361(5) 0.0380(5) 0.0346(5) -0.0038(4) 0.0011(4) -0.0005(4)
C2 0.0351(5) 0.0408(5) 0.0373(5) 0.0008(5) -0.0026(4) 0.0001(5)
C3 0.0411(5) 0.0371(5) 0.0518(6) -0.0040(5) -0.0055(5) 0.0009(5)
C4 0.0438(6) 0.0513(6) 0.0392(6) -0.0107(5) -0.0065(5) 0.0035(5)
C5 0.0541(6) 0.0545(6) 0.0304(5) -0.0024(5) -0.0028(5) 0.0067(6)
C6 0.0453(6) 0.0422(6) 0.0338(5) 0.0022(5) 0.0022(5) 0.0015(5)
C7 0.0651(7) 0.0463(6) 0.0342(6) 0.0078(5) 0.0077(5) 0.0024(6)
C8 0.0396(5) 0.0385(5) 0.0433(6) 0.0037(5) -0.0032(5) -0.0037(5)
C9 0.0845(9) 0.0664(8) 0.0494(7) -0.0210(6) -0.0118(7) 0.0092(7)
C10 0.0762(8) 0.0429(6) 0.0487(7) 0.0127(5) 0.0070(6) 0.0035(6)
C11 0.0646(7) 0.0419(6) 0.0528(7) 0.0064(5) 0.0096(6) 0.0010(6)
C12 0.1008(10) 0.0595(7) 0.0793(10) 0.0188(7) 0.0163(8) 0.0307(7)
C13 0.1035(11) 0.0760(9) 0.0944(12) 0.0078(8) 0.0203(9) 0.0410(8)
C14 0.1030(10) 0.0733(9) 0.0832(10) -0.0120(8) 0.0260(8) 0.0238(8)
C15 0.0891(9) 0.0614(8) 0.0563(8) -0.0064(6) 0.0095(7) 0.0095(7)
C16 0.0503(6) 0.0551(7) 0.0443(6) 0.0028(5) -0.0084(5) 0.0066(6)
C17 0.0400(6) 0.0442(6) 0.0505(7) -0.0002(5) -0.0014(5) 0.0030(5)
C18 0.0512(7) 0.0790(9) 0.0821(10) 0.0112(8) -0.0159(7) -0.0128(7)
C19 0.0497(7) 0.0941(10) 0.1335(14) 0.0319(10) -0.0048(9) -0.0256(7)
C20 0.0610(7) 0.0916(10) 0.0913(10) 0.0360(7) 0.0186(7) -0.0149(7)
C21 0.0565(7) 0.0723(8) 0.0541(7) 0.0151(6) 0.0099(6) -0.0021(7)
C22 0.0466(6) 0.0382(5) 0.0459(6) -0.0012(5) 0.0007(5) 0.0041(5)
C23 0.0362(5) 0.0473(6) 0.0428(6) 0.0008(5) 0.0021(5) 0.0046(5)
C24 0.0689(7) 0.0628(7) 0.0542(7) -0.0099(6) 0.0150(6) 0.0043(7)
C25 0.1001(10) 0.0898(10) 0.0611(8) -0.0117(7) 0.0340(7) 0.0040(9)
C26 0.0741(8) 0.0940(10) 0.0598(8) 0.0136(7) 0.0281(6) 0.0014(8)
C27 0.0522(6) 0.0656(8) 0.0603(7) 0.0066(6) 0.0163(6) -0.0054(6)
C28 0.0550(6) 0.0454(6) 0.0319(5) 0.0032(5) -0.0025(5) -0.0026(5)
C29 0.0591(6) 0.0476(6) 0.0297(5) 0.0052(5) 0.0037(5) -0.0045(6)
C30 0.0713(8) 0.0525(7) 0.0614(8) 0.0150(6) 0.0066(6) 0.0034(7)
C31 0.1178(11) 0.0475(7) 0.0774(9) 0.0140(7) 0.0200(9) 0.0070(8)
C32 0.1358(12) 0.0533(8) 0.0719(9) 0.0082(7) 0.0197(9) -0.0271(9)
C33 0.0857(8) 0.0906(9) 0.0602(8) 0.0029(7) 0.0176(7) -0.0396(8)
C34 0.0667(7) 0.0651(8) 0.0449(7) 0.0051(6) 0.0095(6) -0.0073(7)
C41 0.0557(6) 0.0411(6) 0.0448(6) -0.0031(5) 0.0014(5) -0.0123(5)
C42 0.0672(8) 0.0621(8) 0.0856(9) 0.0140(7) 0.0124(7) -0.0191(7)
C43 0.0539(6) 0.0541(6) 0.0374(6) -0.0019(5) 0.0021(5) -0.0142(6)
C44 0.0975(10) 0.0711(8) 0.0343(6) -0.0043(6) -0.0004(7) -0.0030(8)
C45 0.0826(11) 0.1224(13) 0.0772(11) -0.0156(10) -0.0228(9) -0.0051(10)
Cl 0.0587(2) 0.0598(2) 0.0553(2) -0.00026(14) 0.00380(14) -0.00389(15)
O11 0.1164(10) 0.2929(14) 0.1824(10) -0.1684(9) 0.0250(8) -0.0185(11)
O12A 0.245(2) 0.212(2) 0.0906(14) 0.0303(13) 0.0376(14) -0.1522(14)
O12B 0.202(3) 0.165(2) 0.096(2) -0.020(2) -0.012(2) 0.114(2)
O13A 0.0423(9) 0.146(2) 0.124(2) -0.0309(13) -0.0413(10) 0.0046(10)
O13B 0.528(4) 0.097(2) 0.436(4) 0.017(2) 0.384(3) -0.074(2)
O14A 0.116(2) 0.0814(12) 0.162(2) 0.0283(13) -0.020(2) 0.0317(12)
O14B 0.0311(11) 0.408(4) 0.118(2) -0.154(2) -0.0175(11) 0.069(2)
O51 0.162(4) 0.147(4) 0.129(4) -0.026(3) 0.040(3) 0.045(4)
C51 0.082(2) 0.127(5) 0.359(7) -0.038(5) 0.132(3) -0.018(3)

loop_
_atom_site_label
_atom_site_type_symbol
_atom_site_fract_x
_atom_site_fract_y
_atom_site_fract_z
_atom_site_U_iso_or_equiv
_atom_site_thermal_displace_type
_atom_site_occupancy
_atom_site_calc_flag
_atom_site_refinement_flags
_atom_site_disorder_group
Mn1 Mn -0.204111(15) 0.459372(8) 0.306628(8) 0.04153(5) Uani 1 d . .
Mn2 Mn 0.011407(15) 0.337213(8) 0.343721(9) 0.04043(5) Uani 1 d . .
O1 O -0.14940(6) 0.36465(3) 0.27708(4) 0.0412(2) Uani 1 d . .
O2 O -0.03193(7) 0.50557(4) 0.28774(5) 0.0606(3) Uani 1 d . .
O3 O 0.10209(7) 0.42681(4) 0.32587(5) 0.0633(3) Uani 1 d . .
O4 O -0.05830(8) 0.36739(4) 0.43819(4) 0.0608(3) Uani 1 d . .
O5 O -0.17689(8) 0.45664(4) 0.41768(4) 0.0627(3) Uani 1 d . .
O6 O 0.18305(8) 0.30812(4) 0.41402(5) 0.0696(3) Uani 1 d . .
N1 N -0.29785(8) 0.47036(4) 0.19038(4) 0.0432(3) Uani 1 d . .
N2 N -0.29485(9) 0.56060(4) 0.29891(5) 0.0521(3) Uani 1 d . .
N3 N -0.39429(8) 0.40984(4) 0.30155(5) 0.0470(3) Uani 1 d . .
N4 N -0.06403(7) 0.22829(4) 0.34023(4) 0.0375(2) Uani 1 d . .
N5 N 0.07630(8) 0.28936(4) 0.24655(5) 0.0459(3) Uani 1 d . .
C1 C -0.19993(9) 0.32770(5) 0.22275(5) 0.0366(3) Uani 1 d . .
C2 C -0.21549(9) 0.25978(5) 0.23167(5) 0.0384(3) Uani 1 d . .
C3 C -0.26142(10) 0.22151(5) 0.17349(6) 0.0444(3) Uani 1 d . .
H3 H -0.27006(10) 0.17620(5) 0.17942(6) 0.053 Uiso 1 calc R .
C4 C -0.29467(10) 0.24848(5) 0.10718(6) 0.0458(3) Uani 1 d . .
C5 C -0.28441(10) 0.31597(5) 0.10066(6) 0.0471(3) Uani 1 d . .
H5 H -0.30949(10) 0.33524(5) 0.05700(6) 0.057 Uiso 1 calc R .
C6 C -0.23810(10) 0.35654(5) 0.15664(5) 0.0407(3) Uani 1 d . .
C7 C -0.22452(11) 0.42957(5) 0.14568(6) 0.0485(3) Uani 1 d . .
H7A H -0.13801(11) 0.44139(5) 0.15626(6) 0.058 Uiso 1 calc R .
H7B H -0.25073(11) 0.43986(5) 0.09648(6) 0.058 Uiso 1 calc R .
C8 C -0.19448(9) 0.22949(5) 0.30420(5) 0.0412(3) Uani 1 d . .
H8A H -0.24440(9) 0.25342(5) 0.33410(5) 0.049 Uiso 1 calc R .
H8B H -0.22472(9) 0.18437(5) 0.30075(5) 0.049 Uiso 1 calc R .
C9 C -0.33887(13) 0.20512(6) 0.04423(7) 0.0686(4) Uani 1 d . .
H9A H -0.33994(13) 0.15980(6) 0.05900(7) 0.103 Uiso 1 calc R .
H9B H -0.28400(13) 0.20985(6) 0.00924(7) 0.103 Uiso 1 calc R .
H9C H -0.42065(13) 0.21827(6) 0.02460(7) 0.103 Uiso 1 calc R .
C10 C -0.28311(12) 0.54181(5) 0.17613(6) 0.0560(4) Uani 1 d . .
H10A H -0.32857(12) 0.55304(5) 0.13069(6) 0.067 Uiso 1 calc R .
H10B H -0.19660(12) 0.55181(5) 0.17474(6) 0.067 Uiso 1 calc R .
C11 C -0.33070(11) 0.58187(5) 0.23301(6) 0.0529(4) Uani 1 d . .
C12 C -0.40500(14) 0.63672(7) 0.22001(8) 0.0795(5) Uani 1 d . .
H12 H -0.42949(14) 0.65074(7) 0.17401(8) 0.095 Uiso 1 calc R .
C13 C -0.44235(15) 0.67033(7) 0.27560(9) 0.0907(6) Uani 1 d . .
H13 H -0.49357(15) 0.70702(7) 0.26756(9) 0.109 Uiso 1 calc R .
C14 C -0.40429(15) 0.64990(7) 0.34258(9) 0.0853(5) Uani 1 d . .
H14 H -0.42709(15) 0.67290(7) 0.38092(9) 0.102 Uiso 1 calc R .
C15 C -0.33112(13) 0.59429(6) 0.35240(7) 0.0690(5) Uani 1 d . .
H15 H -0.30611(13) 0.57972(6) 0.39814(7) 0.083 Uiso 1 calc R .
C16 C -0.42989(10) 0.45095(6) 0.18165(6) 0.0512(4) Uani 1 d . .
H16A H -0.44982(10) 0.42906(6) 0.13650(6) 0.061 Uiso 1 calc R .
H16B H -0.48012(10) 0.49055(6) 0.18092(6) 0.061 Uiso 1 calc R .
C17 C -0.46279(10) 0.40602(5) 0.23851(6) 0.0456(3) Uani 1 d . .
C18 C -0.56454(12) 0.36438(7) 0.22754(8) 0.0730(5) Uani 1 d . .
H18 H -0.61220(12) 0.36243(7) 0.18359(8) 0.088 Uiso 1 calc R .
C19 C -0.59394(13) 0.32640(8) 0.28174(10) 0.0939(6) Uani 1 d . .
H19 H -0.66202(13) 0.29842(8) 0.27485(10) 0.113 Uiso 1 calc R .
C20 C -0.52328(12) 0.32935(7) 0.34648(8) 0.0805(5) Uani 1 d . .
H20 H -0.54231(12) 0.30397(7) 0.38412(8) 0.097 Uiso 1 calc R .
C21 C -0.42443(11) 0.37076(6) 0.35352(7) 0.0607(4) Uani 1 d . .
H21 H -0.37470(11) 0.37214(6) 0.39684(7) 0.073 Uiso 1 calc R .
C22 C 0.01806(10) 0.18865(5) 0.30068(6) 0.0440(3) Uani 1 d . .
H22A H -0.02299(10) 0.14759(5) 0.28557(6) 0.053 Uiso 1 calc R .
H22B H 0.09292(10) 0.17777(5) 0.33164(6) 0.053 Uiso 1 calc R .
C23 C 0.05134(9) 0.22458(5) 0.23776(6) 0.0424(3) Uani 1 d . .
C24 C 0.05867(12) 0.19346(7) 0.17432(6) 0.0614(4) Uani 1 d . .
H24 H 0.04462(12) 0.14823(7) 0.16983(6) 0.074 Uiso 1 calc R .
C25 C 0.08697(13) 0.22981(7) 0.11753(8) 0.0816(5) Uani 1 d . .
H25 H 0.09079(13) 0.20956(7) 0.07424(8) 0.098 Uiso 1 calc R .
C26 C 0.10932(12) 0.29604(7) 0.12586(7) 0.0742(5) Uani 1 d . .
H26 H 0.12774(12) 0.32159(7) 0.08821(7) 0.089 Uiso 1 calc R .
C27 C 0.10408(11) 0.32445(6) 0.19117(7) 0.0585(4) Uani 1 d . .
H27 H 0.12037(11) 0.36938(6) 0.19692(7) 0.070 Uiso 1 calc R .
C28 C -0.06339(10) 0.20170(5) 0.41328(5) 0.0448(3) Uani 1 d . .
H28A H -0.11076(10) 0.23144(5) 0.43911(5) 0.054 Uiso 1 calc R .
H28B H 0.02100(10) 0.20199(5) 0.43661(5) 0.054 Uiso 1 calc R .
C29 C -0.11531(11) 0.13193(5) 0.41809(5) 0.0457(3) Uani 1 d . .
C30 C -0.03978(12) 0.07749(6) 0.41818(7) 0.0619(4) Uani 1 d . .
H30 H 0.04424(12) 0.08335(6) 0.41650(7) 0.074 Uiso 1 calc R .
C31 C -0.08708(15) 0.01382(6) 0.42077(7) 0.0802(5) Uani 1 d . .
H31 H -0.03497(15) -0.02237(6) 0.41935(7) 0.096 Uiso 1 calc R .
C32 C -0.2088(2) 0.00415(7) 0.42534(7) 0.0864(5) Uani 1 d . .
H32 H -0.2397(2) -0.03853(7) 0.42772(7) 0.104 Uiso 1 calc R .
C33 C -0.28603(14) 0.05719(7) 0.42643(7) 0.0781(5) Uani 1 d . .
H33 H -0.36919(14) 0.05060(7) 0.43017(7) 0.094 Uiso 1 calc R .
C34 C -0.24014(12) 0.12138(6) 0.42195(6) 0.0587(4) Uani 1 d . .
H34 H -0.29344(12) 0.15726(6) 0.42155(6) 0.070 Uiso 1 calc R .
C41 C 0.07448(10) 0.48227(5) 0.29975(6) 0.0476(3) Uani 1 d . .
C42 C 0.18073(12) 0.52386(6) 0.28170(8) 0.0714(5) Uani 1 d . .
H42A H 0.25671(12) 0.50011(6) 0.29357(8) 0.107 Uiso 1 calc R .
H42B H 0.18390(12) 0.56443(6) 0.30789(8) 0.107 Uiso 1 calc R .
H42C H 0.16914(12) 0.53349(6) 0.23214(8) 0.107 Uiso 1 calc R .
C43 C -0.11111(10) 0.41729(6) 0.45793(6) 0.0488(3) Uani 1 d . .
C44 C -0.09632(14) 0.43206(7) 0.53559(6) 0.0684(5) Uani 1 d . .
H44A H -0.14126(14) 0.47150(7) 0.54366(6) 0.103 Uiso 1 calc R .
H44B H -0.01042(14) 0.43833(7) 0.55251(6) 0.103 Uiso 1 calc R .
H44C H -0.12785(14) 0.39576(7) 0.56017(6) 0.103 Uiso 1 calc R .
C45 C 0.24292(15) 0.35646(8) 0.46092(9) 0.0970(6) Uani 1 d . .
H45A H 0.31471(15) 0.33730(8) 0.48765(9) 0.145 Uiso 1 calc R .
H45B H 0.18711(15) 0.37132(8) 0.49242(9) 0.145 Uiso 1 calc R .
H45C H 0.26721(15) 0.39329(8) 0.43424(9) 0.145 Uiso 1 calc R .
Cl Cl 0.36560(3) 0.16811(2) 0.48903(2) 0.05824(10) Uani 1 d . .
O11 O 0.37442(13) 0.20782(9) 0.54676(8) 0.1967(6) Uani 1 d . .
O12A O 0.4431(2) 0.19581(13) 0.45000(12) 0.1810(9) Uani 0.5752(12) d P .
O12B O 0.2963(3) 0.1913(2) 0.4223(2) 0.1572(13) Uani 0.4248(12) d P .
O13A O 0.24845(15) 0.16510(11) 0.45716(12) 0.1087(8) Uani 0.5752(12) d P .
O13B O 0.2949(4) 0.1267(2) 0.5088(2) 0.325(2) Uani 0.4248(12) d P .
O14A O 0.4073(2) 0.10316(10) 0.50025(13) 0.1230(9) Uani 0.5752(12) d P .
O14B O 0.4672(2) 0.1494(2) 0.46541(15) 0.1884(13) Uani 0.4248(12) d P .
O51 O 0.4132(5) 0.5041(3) 0.5006(3) 0.144(2) Uani 0.25 d P .
C51 C 0.5000 0.5000 0.5000 0.180(3) Uani 0.50 d SP .

loop_
_atom_type_symbol
_atom_type_description
_atom_type_scat_dispersion_real
_atom_type_scat_dispersion_imag
_atom_type_scat_source
C C 0.0033 0.0016 'International Tables Vol C Tables 4.2.6.8 and 6.1.1.4'
H H 0.0000 0.0000 'International Tables Vol C Tables 4.2.6.8 and 6.1.1.4'
N N 0.0061 0.0033 'International Tables Vol C Tables 4.2.6.8 and 6.1.1.4'
O O 0.0106 0.0060 'International Tables Vol C Tables 4.2.6.8 and 6.1.1.4'
Cl Cl 0.1484 0.1585 'International Tables Vol C Tables 4.2.6.8 and 6.1.1.4'
Mn Mn 0.3368 0.7283 'International Tables Vol C Tables 4.2.6.8 and 6.1.1.4'

loop_
_geom_angle_atom_site_label_1
_geom_angle_atom_site_label_2
_geom_angle_atom_site_label_3
_geom_angle
_geom_angle_site_symmetry_1
_geom_angle_site_symmetry_3
_geom_angle_publ_flag
O1 Mn1 O5 103.85(3) . . ?
O1 Mn1 O2 93.70(3) . . ?
O5 Mn1 O2 99.69(3) . . ?
O1 Mn1 N2 159.95(3) . . ?
O5 Mn1 N2 95.27(3) . . ?
O2 Mn1 N2 88.91(3) . . ?
O1 Mn1 N3 83.02(3) . . ?
O5 Mn1 N3 92.21(3) . . ?
O2 Mn1 N3 168.10(3) . . ?
N2 Mn1 N3 90.36(3) . . ?
O1 Mn1 N1 86.29(3) . . ?
O5 Mn1 N1 161.74(3) . . ?
O2 Mn1 N1 94.68(3) . . ?
N2 Mn1 N1 73.68(3) . . ?
N3 Mn1 N1 73.74(3) . . ?
O1 Mn2 O3 92.71(3) . . ?
O1 Mn2 O4 94.34(3) . . ?
O3 Mn2 O4 96.77(3) . . ?
O1 Mn2 O6 179.65(3) . . ?
O3 Mn2 O6 87.10(3) . . ?
O4 Mn2 O6 85.99(3) . . ?
O1 Mn2 N5 86.67(3) . . ?
O3 Mn2 N5 91.72(3) . . ?
O4 Mn2 N5 171.39(3) . . ?
O6 Mn2 N5 93.03(3) . . ?
O1 Mn2 N4 88.19(3) . . ?
O3 Mn2 N4 165.66(3) . . ?
O4 Mn2 N4 97.43(3) . . ?
O6 Mn2 N4 91.91(3) . . ?
N5 Mn2 N4 74.04(3) . . ?
C1 O1 Mn2 123.32(6) . . ?
C1 O1 Mn1 127.85(6) . . ?
Mn2 O1 Mn1 108.70(3) . . ?
C41 O2 Mn1 127.79(7) . . ?
C41 O3 Mn2 137.82(7) . . ?
C43 O4 Mn2 135.84(7) . . ?
C43 O5 Mn1 128.65(8) . . ?
C45 O6 Mn2 118.46(8) . . ?
C16 N1 C10 111.39(9) . . ?
C16 N1 C7 112.05(8) . . ?
C10 N1 C7 110.71(9) . . ?
C16 N1 Mn1 112.38(6) . . ?
C10 N1 Mn1 102.91(6) . . ?
C7 N1 Mn1 106.96(6) . . ?
C15 N2 C11 118.59(10) . . ?
C15 N2 Mn1 125.62(8) . . ?
C11 N2 Mn1 114.92(7) . . ?
C17 N3 C21 118.12(10) . . ?
C17 N3 Mn1 117.38(7) . . ?
C21 N3 Mn1 122.21(7) . . ?
C22 N4 C28 110.69(8) . . ?
C22 N4 C8 112.08(8) . . ?
C28 N4 C8 108.84(8) . . ?
C22 N4 Mn2 106.77(6) . . ?
C28 N4 Mn2 110.58(6) . . ?
C8 N4 Mn2 107.84(6) . . ?
C27 N5 C23 118.66(10) . . ?
C27 N5 Mn2 122.90(8) . . ?
C23 N5 Mn2 115.75(7) . . ?
O1 C1 C2 119.88(9) . . ?
O1 C1 C6 120.69(9) . . ?
C2 C1 C6 119.42(9) . . ?
C3 C2 C1 119.03(9) . . ?
C3 C2 C8 120.33(9) . . ?
C1 C2 C8 120.39(9) . . ?
C4 C3 C2 122.44(10) . . ?
C5 C4 C3 117.31(10) . . ?
C5 C4 C9 121.51(10) . . ?
C3 C4 C9 121.17(10) . . ?
C4 C5 C6 122.75(10) . . ?
C5 C6 C1 118.90(9) . . ?
C5 C6 C7 120.36(9) . . ?
C1 C6 C7 120.70(9) . . ?
N1 C7 C6 113.15(9) . . ?
N4 C8 C2 116.79(8) . . ?
N1 C10 C11 109.64(10) . . ?
N2 C11 C12 121.36(12) . . ?
N2 C11 C10 114.95(10) . . ?
C12 C11 C10 123.70(11) . . ?
C13 C12 C11 119.22(13) . . ?
C14 C13 C12 119.75(14) . . ?
C13 C14 C15 118.50(15) . . ?
N2 C15 C14 122.56(13) . . ?
N1 C16 C17 113.67(9) . . ?
N3 C17 C18 120.94(11) . . ?
N3 C17 C16 117.50(9) . . ?
C18 C17 C16 121.48(11) . . ?
C19 C18 C17 119.41(13) . . ?
C18 C19 C20 120.12(13) . . ?
C21 C20 C19 117.49(14) . . ?
N3 C21 C20 123.88(12) . . ?
N4 C22 C23 112.09(8) . . ?
N5 C23 C24 121.39(11) . . ?
N5 C23 C22 116.15(9) . . ?
C24 C23 C22 122.44(10) . . ?
C23 C24 C25 119.64(12) . . ?
C26 C25 C24 119.02(13) . . ?
C25 C26 C27 118.98(13) . . ?
N5 C27 C26 122.25(12) . . ?
N4 C28 C29 115.57(8) . . ?
C30 C29 C34 117.93(11) . . ?
C30 C29 C28 120.82(11) . . ?
C34 C29 C28 121.25(10) . . ?
C29 C30 C31 121.06(13) . . ?
C32 C31 C30 120.46(13) . . ?
C31 C32 C33 119.93(13) . . ?
C32 C33 C34 120.10(14) . . ?
C29 C34 C33 120.48(12) . . ?
O2 C41 O3 125.70(11) . . ?
O2 C41 C42 118.21(10) . . ?
O3 C41 C42 116.09(10) . . ?
O4 C43 O5 125.06(10) . . ?
O4 C43 C44 117.82(10) . . ?
O5 C43 C44 117.12(11) . . ?
O13B Cl O14B 120.3(3) . . ?
O13B Cl O12A 159.0(2) . . ?
O14B Cl O12A 45.0(2) . . ?
O13B Cl O13A 60.7(2) . . ?
O14B Cl O13A 129.1(2) . . ?
O12A Cl O13A 113.82(14) . . ?
O13B Cl O11 97.6(2) . . ?
O14B Cl O11 118.60(14) . . ?
O12A Cl O11 103.04(13) . . ?
O13A Cl O11 110.93(11) . . ?
O13B Cl O14A 61.2(2) . . ?
O14B Cl O14A 60.5(2) . . ?
O12A Cl O14A 105.4(2) . . ?
O13A Cl O14A 107.36(13) . . ?
O11 Cl O14A 116.35(13) . . ?
O13B Cl O12B 102.2(3) . . ?
O14B Cl O12B 98.9(2) . . ?
O12A Cl O12B 70.7(2) . . ?
O13A Cl O12B 43.2(2) . . ?
O11 Cl O12B 119.33(15) . . ?
O14A Cl O12B 123.5(2) . . ?
O14B O12A Cl 66.6(2) . . ?
O14B O12A O12B 104.6(3) . . ?
Cl O12A O12B 58.9(2) . . ?
O13A O12B Cl 61.8(2) . . ?
O13A O12B O12A 112.0(3) . . ?
Cl O12B O12A 50.35(13) . . ?
O12B O13A O13B 127.4(3) . . ?
O12B O13A Cl 74.9(2) . . ?
O13B O13A Cl 55.3(2) . . ?
Cl O13B O13A 63.9(2) . . ?
Cl O13B O14A 65.5(2) . . ?
O13A O13B O14A 112.8(3) . . ?
O14B O14A O13B 108.7(2) . . ?
O14B O14A Cl 56.5(2) . . ?
O13B O14A Cl 53.3(2) . . ?
O12A O14B Cl 68.3(2) . . ?
O12A O14B O14A 131.1(3) . . ?
Cl O14B O14A 63.0(2) . . ?
O51 C51 O51 179.996(2) . 3_666 ?

loop_
_geom_bond_atom_site_label_1
_geom_bond_atom_site_label_2
_geom_bond_distance
_geom_bond_site_symmetry_2
_geom_bond_publ_flag
Mn1 O1 2.1067(7) . ?
Mn1 O5 2.1075(8) . ?
Mn1 O2 2.1722(8) . ?
Mn1 N2 2.2716(9) . ?
Mn1 N3 2.2966(9) . ?
Mn1 N1 2.3343(8) . ?
Mn2 O1 2.1052(7) . ?
Mn2 O3 2.1148(8) . ?
Mn2 O4 2.1402(9) . ?
Mn2 O6 2.2381(8) . ?
Mn2 N5 2.2897(9) . ?
Mn2 N4 2.3506(8) . ?
O1 C1 1.3391(12) . ?
O2 C41 1.2473(13) . ?
O3 C41 1.2490(13) . ?
O4 C43 1.2457(14) . ?
O5 C43 1.2642(13) . ?
O6 C45 1.427(2) . ?
N1 C16 1.4827(14) . ?
N1 C10 1.4836(14) . ?
N1 C7 1.4946(14) . ?
N2 C15 1.332(2) . ?
N2 C11 1.3415(15) . ?
N3 C17 1.3359(14) . ?
N3 C21 1.345(2) . ?
N4 C22 1.4824(14) . ?
N4 C28 1.4971(13) . ?
N4 C8 1.4994(12) . ?
N5 C27 1.343(2) . ?
N5 C23 1.3447(14) . ?
C1 C2 1.3978(14) . ?
C1 C6 1.4059(14) . ?
C2 C3 1.3943(14) . ?
C2 C8 1.5071(14) . ?
C3 C4 1.385(2) . ?
C4 C5 1.377(2) . ?
C4 C9 1.517(2) . ?
C5 C6 1.3910(15) . ?
C6 C7 1.5024(15) . ?
C10 C11 1.503(2) . ?
C11 C12 1.378(2) . ?
C12 C13 1.369(2) . ?
C13 C14 1.359(2) . ?
C14 C15 1.378(2) . ?
C16 C17 1.497(2) . ?
C17 C18 1.388(2) . ?
C18 C19 1.363(2) . ?
C19 C20 1.372(2) . ?
C20 C21 1.359(2) . ?
C22 C23 1.492(2) . ?
C23 C24 1.379(2) . ?
C24 C25 1.380(2) . ?
C25 C26 1.368(2) . ?
C26 C27 1.384(2) . ?
C28 C29 1.528(2) . ?
C29 C30 1.376(2) . ?
C29 C34 1.391(2) . ?
C30 C31 1.391(2) . ?
C31 C32 1.358(2) . ?
C32 C33 1.366(2) . ?
C33 C34 1.399(2) . ?
C41 C42 1.510(2) . ?
C43 C44 1.504(2) . ?
Cl O13B 1.232(4) . ?
Cl O14B 1.308(2) . ?
Cl O12A 1.324(2) . ?
Cl O13A 1.345(2) . ?
Cl O11 1.359(2) . ?
Cl O14A 1.398(2) . ?
Cl O12B 1.473(3) . ?
O12A O14B 1.008(5) . ?
O12A O12B 1.624(4) . ?
O12B O13A 1.045(4) . ?
O13A O13B 1.306(5) . ?
O13B O14A 1.346(5) . ?
O14A O14B 1.365(4) . ?
O51 C51 0.953(5) . ?
C51 O51 0.953(5) 3_666 ?
